data_7247334
loop_
_publ_author_name
'Liu, Wei'
'Xu, Yuangang'
'Zhang, Yulong'
'Zheng, Hanyue'
'Gou, Xiaodong'
'Xiao, Fei'

_publ_section_title
;
 Design, preparation, and combustion performance of energetic catalysts
 based on transition metal ions (Cu2+, Co2+, Fe2+) and
 3-aminofurazan-4-carboxylic acid
;
_journal_issue 38
_journal_name_full 'RSC Advances'
_journal_page_first 26563
_journal_page_last 26573
_journal_paper_doi 10.1039/D3RA03585A
_journal_volume 13
_journal_year 2023
_chemical_formula_sum 'C6 H16 Co N6 O12'
_chemical_formula_weight 423.18
_space_group_IT_number 58
_space_group_name_Hall '-P 2 2n'
_space_group_name_H-M_alt 'P n n m'
_symmetry_cell_setting orthorhombic
_symmetry_space_group_name_H-M 'P n n m'
_atom_sites_solution_hydrogens geom
_atom_sites_solution_primary direct
_atom_sites_solution_secondary difmap
_audit_creation_method SHELXL-97
_audit_update_record
;
2017-02-24 deposited with the CCDC.	2023-08-30 downloaded from the CCDC.
;
_cell_angle_alpha 90.00
_cell_angle_beta 90.00
_cell_angle_gamma 90.00
_cell_formula_units_Z 2
_cell_length_a 6.4342(7)
_cell_length_b 17.7202(19)
_cell_length_c 6.5370(7)
_cell_measurement_reflns_used 7674
_cell_measurement_temperature 293(2)
_cell_measurement_theta_max 27.611
_cell_measurement_theta_min 3.116
_cell_volume 745.32(14)
_computing_structure_refinement 'SHELXL-97 (Sheldrick, 1997)'
_computing_structure_solution 'SHELXS-97 (Sheldrick, 1990)'
_diffrn_ambient_temperature 293(2)
_diffrn_measured_fraction_theta_full 0.999
_diffrn_measured_fraction_theta_max 0.999
_diffrn_measurement_device_type 'Rigaku Saturn724 CCD'
_diffrn_radiation_monochromator graphite
_diffrn_radiation_source 'fine-focus sealed tube'
_diffrn_radiation_type MoK\a
_diffrn_radiation_wavelength 0.71073
_diffrn_reflns_av_R_equivalents 0.0862
_diffrn_reflns_av_sigmaI/netI 0.0306
_diffrn_reflns_limit_h_max 7
_diffrn_reflns_limit_h_min -7
_diffrn_reflns_limit_k_max 21
_diffrn_reflns_limit_k_min -21
_diffrn_reflns_limit_l_max 7
_diffrn_reflns_limit_l_min -7
_diffrn_reflns_number 9088
_diffrn_reflns_theta_full 25.01
_diffrn_reflns_theta_max 25.01
_diffrn_reflns_theta_min 3.32
_exptl_absorpt_coefficient_mu 1.233
_exptl_absorpt_correction_T_max 0.8463
_exptl_absorpt_correction_T_min 0.6721
_exptl_absorpt_correction_type multi-scan
_exptl_absorpt_process_details 'SADABS; Bruker, 2000'
_exptl_crystal_colour red
_exptl_crystal_density_diffrn 1.886
_exptl_crystal_density_method 'not measured'
_exptl_crystal_description block
_exptl_crystal_F_000 434
_exptl_crystal_size_max 0.35
_exptl_crystal_size_mid 0.25
_exptl_crystal_size_min 0.14
_refine_diff_density_max 1.581
_refine_diff_density_min -0.529
_refine_diff_density_rms 0.135
_refine_ls_extinction_method none
_refine_ls_goodness_of_fit_ref 1.028
_refine_ls_hydrogen_treatment mixed
_refine_ls_matrix_type full
_refine_ls_number_parameters 74
_refine_ls_number_reflns 723
_refine_ls_number_restraints 0
_refine_ls_restrained_S_all 1.028
_refine_ls_R_factor_all 0.0386
_refine_ls_R_factor_gt 0.0376
_refine_ls_shift/su_max 0.000
_refine_ls_shift/su_mean 0.000
_refine_ls_structure_factor_coef Fsqd
_refine_ls_weighting_details 'calc w=1/[\s^2^(Fo^2^)+(0.0792P)^2^+0.3943P] where P=(Fo^2^+2Fc^2^)/3'
_refine_ls_weighting_scheme calc
_refine_ls_wR_factor_gt 0.1019
_refine_ls_wR_factor_ref 0.1040
_reflns_number_gt 694
_reflns_number_total 723
_reflns_threshold_expression >2sigma(I)
_cod_data_source_file d3ra03585a2.cif
_cod_data_source_block 111
_cod_original_sg_symbol_H-M Pnnm
_cod_database_code 7247334

loop_
_symmetry_equiv_pos_as_xyz
'x, y, z'
'-x, -y, z'
'x+1/2, -y+1/2, -z+1/2'
'-x+1/2, y+1/2, -z+1/2'
'-x, -y, -z'
'x, y, -z'
'-x-1/2, y-1/2, z-1/2'
'x-1/2, -y-1/2, z-1/2'

loop_
_atom_site_label
_atom_site_type_symbol
_atom_site_fract_x
_atom_site_fract_y
_atom_site_fract_z
_atom_site_U_iso_or_equiv
_atom_site_adp_type
_atom_site_occupancy
_atom_site_symmetry_multiplicity
_atom_site_calc_flag
_atom_site_refinement_flags
_atom_site_disorder_assembly
_atom_site_disorder_group
Co1 Co 0.0000 -0.5000 0.0000 0.0201(3) Uani 1 4 d S . .
O1 O -0.5018(3) -0.20503(16) 0.0000 0.0401(7) Uani 1 2 d S . .
O2 O -0.2222(3) -0.13000(12) 0.0000 0.0309(5) Uani 1 2 d S . .
O3 O 0.0950(3) -0.33120(12) 0.0000 0.0337(6) Uani 1 2 d S . .
O4 O -0.2294(2) -0.51591(9) -0.2193(2) 0.0317(4) Uani 1 1 d . . .
H4A H -0.2334 -0.4780 -0.3036 0.048 Uiso 1 1 d R . .
H4B H -0.2052 -0.5566 -0.2895 0.048 Uiso 1 1 d R . .
N1 N -0.4367(4) -0.36585(15) 0.0000 0.0345(7) Uani 1 2 d S . .
H1A H -0.4603 -0.4136 0.0000 0.041 Uiso 1 2 d SR . .
H1B H -0.5387 -0.3345 0.0000 0.041 Uiso 1 2 d SR . .
N2 N 0.0222(4) -0.25863(17) 0.0000 0.0317(7) Uani 1 2 d S . .
N3 N -0.0738(4) -0.38242(13) 0.0000 0.0250(6) Uani 1 2 d S . .
C1 C -0.3128(5) -0.19321(16) 0.0000 0.0247(6) Uani 1 2 d S . .
C2 C -0.1775(5) -0.26231(15) 0.0000 0.0224(6) Uani 1 2 d S . .
C3 C -0.2414(4) -0.33994(16) 0.0000 0.0217(6) Uani 1 2 d S . .
O5 O -0.2920(3) -0.40623(12) -0.5000 0.0298(5) Uani 1 2 d S . .
H5A H -0.2032 -0.3703 -0.5000 0.045 Uiso 1 2 d SR . .
H5B H -0.4134 -0.3873 -0.5000 0.045 Uiso 1 2 d SR . .

loop_
_atom_site_aniso_label
_atom_site_aniso_U_11
_atom_site_aniso_U_22
_atom_site_aniso_U_33
_atom_site_aniso_U_23
_atom_site_aniso_U_13
_atom_site_aniso_U_12
Co1 0.0190(4) 0.0145(4) 0.0268(4) 0.000 0.000 0.00159(16)
O1 0.0247(14) 0.0248(14) 0.0707(19) 0.000 0.000 0.0047(7)
O2 0.0342(12) 0.0161(11) 0.0424(12) 0.000 0.000 0.0026(9)
O3 0.0189(11) 0.0173(10) 0.0648(15) 0.000 0.000 0.0007(8)
O4 0.0398(9) 0.0203(7) 0.0350(8) -0.0019(6) -0.0119(7) 0.0028(7)
N1 0.0199(12) 0.0206(13) 0.0630(18) 0.000 0.000 -0.0019(11)
N2 0.0219(14) 0.0172(15) 0.0558(19) 0.000 0.000 -0.0004(9)
N3 0.0196(13) 0.0168(13) 0.0387(14) 0.000 0.000 -0.0014(10)
C1 0.0277(15) 0.0172(14) 0.0291(14) 0.000 0.000 0.0051(11)
C2 0.0235(14) 0.0154(13) 0.0283(14) 0.000 0.000 0.0008(11)
C3 0.0215(14) 0.0167(14) 0.0270(14) 0.000 0.000 0.0006(10)
O5 0.0294(11) 0.0189(11) 0.0411(12) 0.000 0.000 0.0009(9)

loop_
_atom_type_symbol
_atom_type_description
_atom_type_scat_dispersion_real
_atom_type_scat_dispersion_imag
_atom_type_scat_source
C C 0.0033 0.0016 'International Tables Vol C Tables 4.2.6.8 and 6.1.1.4'
H H 0.0000 0.0000 'International Tables Vol C Tables 4.2.6.8 and 6.1.1.4'
Co Co 0.3494 0.9721 'International Tables Vol C Tables 4.2.6.8 and 6.1.1.4'
N N 0.0061 0.0033 'International Tables Vol C Tables 4.2.6.8 and 6.1.1.4'
O O 0.0106 0.0060 'International Tables Vol C Tables 4.2.6.8 and 6.1.1.4'

loop_
_geom_angle_atom_site_label_1
_geom_angle_atom_site_label_2
_geom_angle_atom_site_label_3
_geom_angle
_geom_angle_site_symmetry_1
_geom_angle_site_symmetry_3
_geom_angle_publ_flag
O4 Co1 O4 180.00(9) 5_545 . ?
O4 Co1 O4 87.32(9) 5_545 2_545 ?
O4 Co1 O4 92.68(9) . 2_545 ?
O4 Co1 O4 92.68(9) 5_545 6 ?
O4 Co1 O4 87.32(9) . 6 ?
O4 Co1 O4 180.0 2_545 6 ?
O4 Co1 N3 91.47(6) 5_545 . ?
O4 Co1 N3 88.53(6) . . ?
O4 Co1 N3 91.47(6) 2_545 . ?
O4 Co1 N3 88.53(6) 6 . ?
O4 Co1 N3 88.53(6) 5_545 5_545 ?
O4 Co1 N3 91.47(6) . 5_545 ?
O4 Co1 N3 88.53(6) 2_545 5_545 ?
O4 Co1 N3 91.47(6) 6 5_545 ?
N3 Co1 N3 180.0 . 5_545 ?
N2 O3 N3 109.9(2) . . ?
Co1 O4 H4A 110.7 . . ?
Co1 O4 H4B 110.5 . . ?
H4A O4 H4B 108.2 . . ?
C3 N1 H1A 120.3 . . ?
C3 N1 H1B 119.7 . . ?
H1A N1 H1B 120.0 . . ?
C2 N2 O3 107.1(3) . . ?
C3 N3 O3 105.2(2) . . ?
C3 N3 Co1 137.8(2) . . ?
O3 N3 Co1 117.05(16) . . ?
O1 C1 O2 127.3(3) . . ?
O1 C1 C2 115.6(3) . . ?
O2 C1 C2 117.1(3) . . ?
N2 C2 C3 109.6(3) . . ?
N2 C2 C1 122.5(3) . . ?
C3 C2 C1 127.9(3) . . ?
N3 C3 N1 125.0(3) . . ?
N3 C3 C2 108.3(2) . . ?
N1 C3 C2 126.7(3) . . ?
H5A O5 H5B 108.6 . . ?

loop_
_geom_bond_atom_site_label_1
_geom_bond_atom_site_label_2
_geom_bond_distance
_geom_bond_site_symmetry_2
_geom_bond_publ_flag
Co1 O4 2.0769(15) 5_545 ?
Co1 O4 2.0769(15) . ?
Co1 O4 2.0769(15) 2_545 ?
Co1 O4 2.0769(15) 6 ?
Co1 N3 2.137(2) . ?
Co1 N3 2.137(2) 5_545 ?
O1 C1 1.234(4) . ?
O2 C1 1.263(4) . ?
O3 N2 1.369(4) . ?
O3 N3 1.415(3) . ?
O4 H4A 0.8691 . ?
O4 H4B 0.8692 . ?
N1 C3 1.338(4) . ?
N1 H1A 0.8603 . ?
N1 H1B 0.8598 . ?
N2 C2 1.287(4) . ?
N3 C3 1.315(4) . ?
C1 C2 1.502(4) . ?
C2 C3 1.436(4) . ?
O5 H5A 0.8556 . ?
O5 H5B 0.8503 . ?

loop_
_geom_torsion_atom_site_label_1
_geom_torsion_atom_site_label_2
_geom_torsion_atom_site_label_3
_geom_torsion_atom_site_label_4
_geom_torsion
_geom_torsion_site_symmetry_1
_geom_torsion_site_symmetry_2
_geom_torsion_site_symmetry_3
_geom_torsion_site_symmetry_4
_geom_torsion_publ_flag
N3 O3 N2 C2 0.0 . . . . ?
N2 O3 N3 C3 0.0 . . . . ?
N2 O3 N3 Co1 180.0 . . . . ?
O4 Co1 N3 C3 -136.32(5) 5_545 . . . ?
O4 Co1 N3 C3 43.68(5) . . . . ?
O4 Co1 N3 C3 136.32(5) 2_545 . . . ?
O4 Co1 N3 C3 -43.68(5) 6 . . . ?
N3 Co1 N3 C3 180.0 5_545 . . . ?
O4 Co1 N3 O3 43.68(5) 5_545 . . . ?
O4 Co1 N3 O3 -136.32(5) . . . . ?
O4 Co1 N3 O3 -43.68(5) 2_545 . . . ?
O4 Co1 N3 O3 136.32(5) 6 . . . ?
N3 Co1 N3 O3 0.0 5_545 . . . ?
O3 N2 C2 C3 0.0 . . . . ?
O3 N2 C2 C1 180.0 . . . . ?
O1 C1 C2 N2 180.0 . . . . ?
O2 C1 C2 N2 0.0 . . . . ?
O1 C1 C2 C3 0.0 . . . . ?
O2 C1 C2 C3 180.0 . . . . ?
O3 N3 C3 N1 180.0 . . . . ?
Co1 N3 C3 N1 0.0 . . . . ?
O3 N3 C3 C2 0.0 . . . . ?
Co1 N3 C3 C2 180.0 . . . . ?
N2 C2 C3 N3 0.0 . . . . ?
C1 C2 C3 N3 180.0 . . . . ?
N2 C2 C3 N1 180.0 . . . . ?
C1 C2 C3 N1 0.0 . . . . ?
